data_2223006
loop_
_publ_author_name
'Wang, Suwen'
'Yang, Tianyu'
'Li, Zhongfang'
'Yu, Xianjin'

_publ_section_title
<i>catena</i>-Poly[[bis(<i>p</i>-toluenesulfonato-\k<i>O</i>)palladium(II)]bis(\m-1,3-di-4-pyridylpropane-\k^2^<i>N</i>:<i>N</i>')]
_journal_coeditor_code BX2229
_journal_issue 9
_journal_name_full 'Acta Crystallographica Section E'
_journal_page_first m1116
_journal_paper_doi 10.1107/S1600536809032760
_journal_volume 65
_journal_year 2009
_chemical_formula_iupac '[Pd (C7 H7 O3 S)2 (C13 H14 N2)2]'
_chemical_formula_moiety 'C40 H42 N4 O6 Pd S2'
_chemical_formula_sum 'C40 H42 N4 O6 Pd S2'
_chemical_formula_weight 845.3
_chemical_name_systematic
;
<i>catena</i>-Poly[[bis(<i>p</i>-toluenesulfonato-
\k<i>O</i>)palladium(II)]bis(\m-1,3-di-4-pyridylpropane-
\k^2^<i>N</i>:<i>N</i>')]
;
_space_group_IT_number 52
_symmetry_cell_setting orthorhombic
_symmetry_space_group_name_Hall '-P 2a 2bc'
_symmetry_space_group_name_H-M 'P n n a'
_atom_sites_solution_hydrogens geom
_atom_sites_solution_primary direct
_atom_sites_solution_secondary difmap
_audit_creation_method 'WinGX routine CIF_UPDATE'
_cell_angle_alpha 90
_cell_angle_beta 90
_cell_angle_gamma 90
_cell_formula_units_Z 4
_cell_length_a 23.818(2)
_cell_length_b 17.4359(10)
_cell_length_c 9.3341(10)
_cell_measurement_reflns_used 7795
_cell_measurement_temperature 273(2)
_cell_measurement_theta_max 28.15
_cell_measurement_theta_min 2.36
_cell_volume 3876.3(6)
_computing_cell_refinement 'SAINT-Plus (Bruker, 2001)'
_computing_data_collection 'APEX2 (Bruker, 2004)'
_computing_data_reduction 'SAINT-Plus (Bruker, 2001)'
_computing_molecular_graphics 'SHELXTL (Sheldrick, 2008)'
_computing_publication_material 'SHELXTL (Sheldrick, 2008)'
_computing_structure_refinement 'SHELXL97 (Sheldrick, 2008)'
_computing_structure_solution 'SHELXS97 (Sheldrick, 2008)'
_diffrn_ambient_temperature 273(2)
_diffrn_measured_fraction_theta_full 0.985
_diffrn_measured_fraction_theta_max 0.985
_diffrn_measurement_device_type 'Bruker APEXII CCD area-detector'
_diffrn_measurement_method '\f and \w'
_diffrn_radiation_monochromator graphite
_diffrn_radiation_source 'fine-focus sealed tube'
_diffrn_radiation_type MoK\a
_diffrn_radiation_wavelength 0.71073
_diffrn_reflns_av_R_equivalents 0.0675
_diffrn_reflns_limit_h_max 26
_diffrn_reflns_limit_h_min -28
_diffrn_reflns_limit_k_max 20
_diffrn_reflns_limit_k_min -20
_diffrn_reflns_limit_l_max 9
_diffrn_reflns_limit_l_min -11
_diffrn_reflns_number 18799
_diffrn_reflns_theta_full 25
_diffrn_reflns_theta_max 25
_diffrn_reflns_theta_min 2.34
_exptl_absorpt_coefficient_mu 0.638
_exptl_absorpt_correction_T_max 0.9936
_exptl_absorpt_correction_T_min 0.9274
_exptl_absorpt_correction_type multi-scan
_exptl_absorpt_process_details '(SADABS; Bruker, 2001)'
_exptl_crystal_colour colorless
_exptl_crystal_density_diffrn 1.448
_exptl_crystal_density_method 'not measured'
_exptl_crystal_description block
_exptl_crystal_F_000 1744
_exptl_crystal_size_max 0.12
_exptl_crystal_size_mid 0.08
_exptl_crystal_size_min 0.01
_refine_diff_density_max 0.614
_refine_diff_density_min -0.666
_refine_ls_extinction_method none
_refine_ls_goodness_of_fit_ref 1.084
_refine_ls_hydrogen_treatment noref
_refine_ls_matrix_type full
_refine_ls_number_parameters 251
_refine_ls_number_reflns 3374
_refine_ls_number_restraints 0
_refine_ls_restrained_S_all 1.084
_refine_ls_R_factor_all 0.0407
_refine_ls_R_factor_gt 0.0333
_refine_ls_shift/su_max 0.047
_refine_ls_shift/su_mean 0.003
_refine_ls_structure_factor_coef Fsqd
_refine_ls_weighting_details 'calc w=1/[\s^2^(Fo^2^)+(0.0492P)^2^+0.7971P] where P=(Fo^2^+2Fc^2^)/3'
_refine_ls_weighting_scheme calc
_refine_ls_wR_factor_ref 0.0913
_reflns_number_gt 2761
_reflns_number_total 3374
_reflns_threshold_expression I>2\s(I)
_cod_data_source_file bx2229.cif
_cod_data_source_block I
_cod_depositor_comments
;
The following automatic conversions were performed:
'_symmetry_cell_setting' value 'Orthorhombic' changed to 'orthorhombic'
according to '/home/saulius/struct/CIF-dictionaries/cif_core.dic'
dictionary named 'cif_core.dic' version 2.4.1 from 2010-06-29.

Automatic conversion script
Id: cif_fix_enum 1527 2010-12-29 10:47:43Z saulius 

The following automatic conversions were performed:

'_symmetry_cell_setting' value 'Orthorhombic' changed to
'orthorhombic' according to
/home/saulius/struct/CIF-dictionaries/cif_core.dic dictionary named
'cif_core.dic' version 2.4.1 from 2010-06-29.

Automatic conversion script
Id: cif_fix_values 1715 2011-07-08 13:25:40Z adriana 
;
_cod_database_code 2223006
_cod_database_fobs_code 2223006

loop_
_symmetry_equiv_pos_as_xyz
'x, y, z'
'-x+1/2, -y, z'
'x, -y+1/2, -z+1/2'
'-x+1/2, y+1/2, -z+1/2'
'-x, -y, -z'
'x-1/2, y, -z'
'-x, y-1/2, z-1/2'
'x-1/2, -y-1/2, z-1/2'

loop_
_atom_site_type_symbol
_atom_site_label
_atom_site_fract_x
_atom_site_fract_y
_atom_site_fract_z
_atom_site_U_iso_or_equiv
_atom_site_adp_type
_atom_site_calc_flag
_atom_site_refinement_flags
_atom_site_occupancy
_atom_site_disorder_assembly
_atom_site_disorder_group
Pd Pd1 0.405803(9) 0.25 0.25 0.02547(12) Uani d S 1 . .
S S1 0.38959(4) 0.12445(5) 0.56888(8) 0.0569(2) Uani d . 1 . .
O O1A 0.453(3) 0.1210(9) 0.624(7) 0.110(16) Uani d P 0.30(5) A 1
O O1B 0.4230(9) 0.1297(6) 0.6913(16) 0.095(4) Uani d P 0.70(5) A 2
O O2 0.40587(9) 0.15978(13) 0.4355(3) 0.0623(6) Uani d . 1 A .
O O3 0.33358(13) 0.15336(15) 0.6086(3) 0.1029(11) Uani d . 1 A .
N N1 0.47636(8) 0.18031(12) 0.1367(2) 0.0352(5) Uani d . 1 . .
N N2 0.33394(8) 0.17892(12) 0.1424(3) 0.0383(5) Uani d . 1 . .
C C1 0.3609(3) -0.2217(3) 0.4820(7) 0.144(2) Uani d . 1 . .
H H1A 0.3825 -0.2462 0.5559 0.216 Uiso calc R 1 . .
H H1B 0.3744 -0.2378 0.3899 0.216 Uiso calc R 1 . .
H H1C 0.3221 -0.2357 0.4918 0.216 Uiso calc R 1 . .
C C2 0.3669(2) -0.1344(2) 0.4956(4) 0.0741(11) Uani d . 1 . .
C C3 0.32559(17) -0.0900(2) 0.5550(4) 0.0739(11) Uani d . 1 A .
H H3 0.2924 -0.1132 0.5847 0.089 Uiso calc R 1 . .
C C4 0.33176(13) -0.01173(19) 0.5722(3) 0.0561(8) Uani d . 1 . .
H H4 0.3027 0.0166 0.6125 0.067 Uiso calc R 1 A .
C C5 0.37985(12) 0.02464(16) 0.5309(3) 0.0405(6) Uani d . 1 A .
C C6 0.42192(14) -0.0190(2) 0.4681(3) 0.0520(8) Uani d . 1 . .
H H6 0.4549 0.0043 0.4371 0.062 Uiso calc R 1 A .
C C7 0.41461(17) -0.0978(2) 0.4516(4) 0.0663(10) Uani d . 1 A .
H H7 0.4431 -0.1264 0.4093 0.08 Uiso calc R 1 . .
C C8 0.48162(10) 0.16862(16) -0.0055(3) 0.0386(6) Uani d . 1 . .
H H8 0.4599 0.1982 -0.067 0.046 Uiso calc R 1 . .
C C9 0.51733(10) 0.11541(16) -0.0644(3) 0.0389(6) Uani d . 1 . .
H H9 0.519 0.1092 -0.1632 0.047 Uiso calc R 1 . .
C C10 0.50992(12) 0.13828(18) 0.2226(3) 0.0408(7) Uani d . 1 . .
H H10 0.5079 0.1461 0.321 0.049 Uiso calc R 1 . .
C C11 0.54674(10) 0.08471(16) 0.1715(3) 0.0410(7) Uani d . 1 . .
H H11 0.5691 0.0572 0.2351 0.049 Uiso calc R 1 . .
C C12 0.55099(10) 0.07100(14) 0.0245(3) 0.0339(6) Uani d . 1 . .
C C13 0.58962(10) 0.01068(17) -0.0364(4) 0.0442(7) Uani d . 1 . .
H H13A 0.5701 -0.0172 -0.1113 0.053 Uiso calc R 1 . .
H H13B 0.5993 -0.0256 0.0385 0.053 Uiso calc R 1 . .
C C14 0.64305(10) 0.04495(15) -0.0976(3) 0.0398(6) Uani d . 1 . .
H H14A 0.662 0.0064 -0.1547 0.048 Uiso calc R 1 . .
H H14B 0.6332 0.0871 -0.1605 0.048 Uiso calc R 1 . .
C C15 0.32321(11) 0.17269(16) 0.0008(3) 0.0402(6) Uani d . 1 . .
H H15 0.3494 0.1923 -0.0634 0.048 Uiso calc R 1 . .
C C16 0.29563(12) 0.15034(19) 0.2325(3) 0.0423(7) Uani d . 1 . .
H H16 0.3019 0.1544 0.3306 0.051 Uiso calc R 1 . .
C C17 0.24731(11) 0.11523(15) 0.1860(3) 0.0413(6) Uani d . 1 . .
H H17 0.2221 0.0952 0.2523 0.05 Uiso calc R 1 . .
C C18 0.27591(11) 0.13906(16) -0.0530(3) 0.0419(7) Uani d . 1 . .
H H18 0.2705 0.136 -0.1516 0.05 Uiso calc R 1 . .
C C19 0.23581(10) 0.10944(14) 0.0402(3) 0.0341(6) Uani d . 1 . .
C C20 0.18311(10) 0.07391(16) -0.0165(3) 0.0380(6) Uani d . 1 . .
H H20A 0.1932 0.0314 -0.0783 0.046 Uiso calc R 1 . .
H H20B 0.1637 0.1115 -0.0748 0.046 Uiso calc R 1 . .

loop_
_atom_site_aniso_label
_atom_site_aniso_U_11
_atom_site_aniso_U_22
_atom_site_aniso_U_33
_atom_site_aniso_U_12
_atom_site_aniso_U_13
_atom_site_aniso_U_23
Pd1 0.01639(17) 0.02857(17) 0.03145(18) 0 0 -0.00186(10)
S1 0.0873(6) 0.0455(4) 0.0379(4) -0.0102(4) -0.0087(4) 0.0075(3)
O1A 0.17(3) 0.066(7) 0.09(3) -0.003(9) -0.09(2) 0.001(8)
O1B 0.157(9) 0.075(3) 0.051(5) -0.031(4) -0.053(6) -0.004(4)
O2 0.0648(14) 0.0570(14) 0.0652(15) -0.0050(10) 0.0055(11) 0.0284(12)
O3 0.131(3) 0.0669(17) 0.111(2) 0.0160(17) 0.070(2) -0.0008(16)
N1 0.0283(11) 0.0425(12) 0.0347(12) 0.0029(9) -0.0016(9) -0.0028(10)
N2 0.0273(11) 0.0437(13) 0.0438(14) -0.0045(9) 0.0016(10) -0.0048(11)
C1 0.238(7) 0.055(3) 0.139(5) -0.016(4) -0.024(5) -0.015(3)
C2 0.112(3) 0.050(2) 0.060(2) -0.011(2) -0.016(2) 0.0012(18)
C3 0.074(2) 0.067(2) 0.081(3) -0.027(2) -0.007(2) 0.012(2)
C4 0.0464(17) 0.061(2) 0.061(2) -0.0019(15) 0.0018(15) 0.0076(17)
C5 0.0437(16) 0.0474(16) 0.0304(14) 0.0013(13) -0.0044(12) 0.0069(12)
C6 0.0503(17) 0.070(2) 0.0361(16) 0.0020(16) -0.0016(14) 0.0063(15)
C7 0.092(3) 0.065(2) 0.0421(19) 0.029(2) -0.0071(19) -0.0055(17)
C8 0.0314(14) 0.0502(16) 0.0342(14) 0.0048(12) 0.0004(12) 0.0043(12)
C9 0.0332(14) 0.0546(16) 0.0291(14) 0.0025(12) 0.0021(11) -0.0025(12)
C10 0.0342(15) 0.0593(18) 0.0290(14) 0.0092(14) -0.0006(11) -0.0013(12)
C11 0.0300(14) 0.0534(17) 0.0397(17) 0.0118(12) -0.0016(12) 0.0052(13)
C12 0.0199(12) 0.0379(14) 0.0438(16) -0.0053(10) 0.0046(11) -0.0043(12)
C13 0.0272(14) 0.0428(16) 0.063(2) -0.0035(11) 0.0099(13) -0.0097(15)
C14 0.0245(13) 0.0457(16) 0.0491(17) -0.0017(11) 0.0087(12) -0.0088(13)
C15 0.0341(14) 0.0463(16) 0.0402(16) -0.0064(12) 0.0046(12) -0.0023(13)
C16 0.0328(15) 0.0582(19) 0.0359(16) -0.0070(14) -0.0038(12) 0.0000(13)
C17 0.0299(14) 0.0512(17) 0.0430(16) -0.0085(12) -0.0003(13) 0.0016(14)
C18 0.0399(15) 0.0504(17) 0.0353(15) -0.0053(13) -0.0007(12) -0.0038(13)
C19 0.0298(13) 0.0329(13) 0.0395(15) 0.0017(10) -0.0011(11) -0.0022(11)
C20 0.0276(14) 0.0416(15) 0.0448(16) -0.0018(11) -0.0062(12) -0.0023(13)

loop_
_atom_type_symbol
_atom_type_description
_atom_type_scat_dispersion_real
_atom_type_scat_dispersion_imag
_atom_type_scat_source
C C 0.0033 0.0016 'International Tables Vol C Tables 4.2.6.8 and 6.1.1.4'
H H 0 0 'International Tables Vol C Tables 4.2.6.8 and 6.1.1.4'
N N 0.0061 0.0033 'International Tables Vol C Tables 4.2.6.8 and 6.1.1.4'
O O 0.0106 0.006 'International Tables Vol C Tables 4.2.6.8 and 6.1.1.4'
Pd Pd -0.9988 1.0072 'International Tables Vol C Tables 4.2.6.8 and 6.1.1.4'
S S 0.1246 0.1234 'International Tables Vol C Tables 4.2.6.8 and 6.1.1.4'

loop_
_geom_angle_atom_site_label_1
_geom_angle_atom_site_label_2
_geom_angle_atom_site_label_3
_geom_angle_site_symmetry_1
_geom_angle_site_symmetry_3
_geom_angle
_geom_angle_publ_flag
N1 Pd1 N1 3 . 87.57(10) ?
N1 Pd1 O2 3 . 90.82(8) ?
N1 Pd1 O2 . . 89.13(8) ?
N1 Pd1 O2 3 3 89.13(8) ?
N1 Pd1 O2 . 3 90.82(8) ?
O2 Pd1 O2 . 3 179.93(11) ?
N1 Pd1 N2 3 . 178.41(7) ?
N1 Pd1 N2 . . 93.24(8) ?
O2 Pd1 N2 . . 87.83(8) ?
O2 Pd1 N2 3 . 92.23(8) ?
N1 Pd1 N2 3 3 93.24(8) ?
N1 Pd1 N2 . 3 178.41(7) ?
O2 Pd1 N2 . 3 92.23(8) ?
O2 Pd1 N2 3 3 87.83(8) ?
N2 Pd1 N2 . 3 85.97(10) ?
O1B S1 O2 . . 121.7(8) ?
O1B S1 O3 . . 106.7(11) ?
O2 S1 O3 . . 108.33(16) ?
O2 S1 O1A . . 92(2) ?
O3 S1 O1A . . 142(2) ?
O1B S1 C5 . . 107.4(4) ?
O2 S1 C5 . . 106.20(14) ?
O3 S1 C5 . . 105.37(15) ?
O1A S1 C5 . . 98.6(8) ?
S1 O2 Pd1 . . 157.82(15) ?
C8 N1 C10 . . 116.6(2) ?
C8 N1 Pd1 . . 126.37(17) ?
C10 N1 Pd1 . . 116.20(17) ?
C16 N2 C15 . . 117.2(2) ?
C16 N2 Pd1 . . 115.22(18) ?
C15 N2 Pd1 . . 126.96(18) ?
C2 C1 H1A . . 109.5 ?
C2 C1 H1B . . 109.5 ?
H1A C1 H1B . . 109.5 ?
C2 C1 H1C . . 109.5 ?
H1A C1 H1C . . 109.5 ?
H1B C1 H1C . . 109.5 ?
C7 C2 C3 . . 117.1(3) ?
C7 C2 C1 . . 121.0(5) ?
C3 C2 C1 . . 121.9(5) ?
C2 C3 C4 . . 121.9(3) ?
C2 C3 H3 . . 119 ?
C4 C3 H3 . . 119 ?
C5 C4 C3 . . 121.0(3) ?
C5 C4 H4 . . 119.5 ?
C3 C4 H4 . . 119.5 ?
C4 C5 C6 . . 118.1(3) ?
C4 C5 S1 . . 120.3(2) ?
C6 C5 S1 . . 121.5(2) ?
C5 C6 C7 . . 119.8(3) ?
C5 C6 H6 . . 120.1 ?
C7 C6 H6 . . 120.1 ?
C2 C7 C6 . . 122.1(3) ?
C2 C7 H7 . . 119 ?
C6 C7 H7 . . 119 ?
N1 C8 C9 . . 123.6(3) ?
N1 C8 H8 . . 118.2 ?
C9 C8 H8 . . 118.2 ?
C8 C9 C12 . . 119.7(3) ?
C8 C9 H9 . . 120.2 ?
C12 C9 H9 . . 120.2 ?
N1 C10 C11 . . 123.0(2) ?
N1 C10 H10 . . 118.5 ?
C11 C10 H10 . . 118.5 ?
C10 C11 C12 . . 120.4(2) ?
C10 C11 H11 . . 119.8 ?
C12 C11 H11 . . 119.8 ?
C9 C12 C11 . . 116.7(2) ?
C9 C12 C13 . . 121.1(3) ?
C11 C12 C13 . . 122.2(3) ?
C12 C13 C14 . . 112.3(2) ?
C12 C13 H13A . . 109.2 ?
C14 C13 H13A . . 109.2 ?
C12 C13 H13B . . 109.2 ?
C14 C13 H13B . . 109.2 ?
H13A C13 H13B . . 107.9 ?
C20 C14 C13 6_655 . 113.3(2) ?
C20 C14 H14A 6_655 . 108.9 ?
C13 C14 H14A . . 108.9 ?
C20 C14 H14B 6_655 . 108.9 ?
C13 C14 H14B . . 108.9 ?
H14A C14 H14B . . 107.7 ?
N2 C15 C18 . . 123.4(3) ?
N2 C15 H15 . . 118.3 ?
C18 C15 H15 . . 118.3 ?
N2 C16 C17 . . 122.6(3) ?
N2 C16 H16 . . 118.7 ?
C17 C16 H16 . . 118.7 ?
C16 C17 C19 . . 120.4(3) ?
C16 C17 H17 . . 119.8 ?
C19 C17 H17 . . 119.8 ?
C15 C18 C19 . . 119.7(3) ?
C15 C18 H18 . . 120.2 ?
C19 C18 H18 . . 120.2 ?
C17 C19 C18 . . 116.7(2) ?
C17 C19 C20 . . 122.7(2) ?
C18 C19 C20 . . 120.5(2) ?
C19 C20 C14 . 6 114.7(2) ?
C19 C20 H20A . . 108.6 ?
C14 C20 H20A 6 . 108.6 ?
C19 C20 H20B . . 108.6 ?
C14 C20 H20B 6 . 108.6 ?
H20A C20 H20B . . 107.6 ?

loop_
_geom_bond_atom_site_label_1
_geom_bond_atom_site_label_2
_geom_bond_site_symmetry_2
_geom_bond_distance
_geom_bond_publ_flag
Pd1 N1 3 2.328(2) ?
Pd1 N1 . 2.328(2) ?
Pd1 O2 . 2.339(2) ?
Pd1 O2 3 2.339(2) ?
Pd1 N2 . 2.340(2) ?
Pd1 N2 3 2.340(2) ?
S1 O1B . 1.396(6) ?
S1 O2 . 1.442(2) ?
S1 O3 . 1.473(3) ?
S1 O1A . 1.59(4) ?
S1 C5 . 1.791(3) ?
N1 C8 . 1.348(3) ?
N1 C10 . 1.349(3) ?
N2 C16 . 1.338(3) ?
N2 C15 . 1.350(4) ?
C1 C2 . 1.535(5) ?
C1 H1A . 0.96 ?
C1 H1B . 0.96 ?
C1 H1C . 0.96 ?
C2 C7 . 1.367(5) ?
C2 C3 . 1.369(6) ?
C3 C4 . 1.382(5) ?
C3 H3 . 0.93 ?
C4 C5 . 1.365(4) ?
C4 H4 . 0.93 ?
C5 C6 . 1.388(4) ?
C6 C7 . 1.394(5) ?
C6 H6 . 0.93 ?
C7 H7 . 0.93 ?
C8 C9 . 1.373(4) ?
C8 H8 . 0.93 ?
C9 C12 . 1.389(4) ?
C9 H9 . 0.93 ?
C10 C11 . 1.367(4) ?
C10 H10 . 0.93 ?
C11 C12 . 1.397(4) ?
C11 H11 . 0.93 ?
C12 C13 . 1.508(4) ?
C13 C14 . 1.517(3) ?
C13 H13A . 0.97 ?
C13 H13B . 0.97 ?
C14 C20 6_655 1.516(4) ?
C14 H14A . 0.97 ?
C14 H14B . 0.97 ?
C15 C18 . 1.366(4) ?
C15 H15 . 0.93 ?
C16 C17 . 1.374(4) ?
C16 H16 . 0.93 ?
C17 C19 . 1.392(4) ?
C17 H17 . 0.93 ?
C18 C19 . 1.392(4) ?
C18 H18 . 0.93 ?
C19 C20 . 1.496(3) ?
C20 C14 6 1.516(4) ?
C20 H20A . 0.97 ?
C20 H20B . 0.97 ?

loop_
_geom_torsion_atom_site_label_1
_geom_torsion_atom_site_label_2
_geom_torsion_atom_site_label_3
_geom_torsion_atom_site_label_4
_geom_torsion_site_symmetry_1
_geom_torsion_site_symmetry_2
_geom_torsion_site_symmetry_3
_geom_torsion_site_symmetry_4
_geom_torsion
_geom_torsion_publ_flag
O1B S1 O2 Pd1 . . . . -103.6(11) ?
O3 S1 O2 Pd1 . . . . 20.5(5) ?
O1A S1 O2 Pd1 . . . . -127.1(14) ?
C5 S1 O2 Pd1 . . . . 133.3(4) ?
N1 Pd1 O2 S1 3 . . . 91.8(4) ?
N1 Pd1 O2 S1 . . . . 179.3(4) ?
N2 Pd1 O2 S1 . . . . -87.4(4) ?
N2 Pd1 O2 S1 3 . . . -1.5(4) ?
N1 Pd1 N1 C8 3 . . . -127.0(2) ?
O2 Pd1 N1 C8 . . . . 142.2(2) ?
O2 Pd1 N1 C8 3 . . . -37.9(2) ?
O2 Pd1 N1 C10 . . . . -27.1(2) ?
O2 Pd1 N1 C10 3 . . . 152.9(2) ?
N2 Pd1 N1 C10 . . . . -114.83(19) ?
N1 Pd1 N2 C16 . . . . 128.3(2) ?
O2 Pd1 N2 C16 3 . . . -140.8(2) ?
N2 Pd1 N2 C16 3 . . . -53.09(18) ?
N1 Pd1 N2 C15 . . . . -61.2(2) ?
O2 Pd1 N2 C15 . . . . -150.2(2) ?
O2 Pd1 N2 C15 3 . . . 29.7(2) ?
N2 Pd1 N2 C15 3 . . . 117.4(2) ?
C7 C2 C3 C4 . . . . -0.9(6) ?
C1 C2 C3 C4 . . . . 177.5(4) ?
C2 C3 C4 C5 . . . . -0.4(6) ?
C3 C4 C5 C6 . . . . 1.5(5) ?
C3 C4 C5 S1 . . . . -174.3(3) ?
O1B S1 C5 C4 . . . . 98.9(12) ?
O2 S1 C5 C4 . . . . -129.5(2) ?
O3 S1 C5 C4 . . . . -14.7(3) ?
O1A S1 C5 C4 . . . . 136(3) ?
O1B S1 C5 C6 . . . . -76.7(12) ?
O2 S1 C5 C6 . . . . 54.9(3) ?
O3 S1 C5 C6 . . . . 169.7(2) ?
O1A S1 C5 C6 . . . . -40(3) ?
C4 C5 C6 C7 . . . . -1.3(4) ?
S1 C5 C6 C7 . . . . 174.4(2) ?
C3 C2 C7 C6 . . . . 1.1(5) ?
C1 C2 C7 C6 . . . . -177.4(4) ?
C5 C6 C7 C2 . . . . 0.0(5) ?
C10 N1 C8 C9 . . . . 2.2(4) ?
Pd1 N1 C8 C9 . . . . -166.94(19) ?
N1 C8 C9 C12 . . . . -0.9(4) ?
C8 N1 C10 C11 . . . . -1.7(4) ?
Pd1 N1 C10 C11 . . . . 168.6(2) ?
N1 C10 C11 C12 . . . . -0.2(4) ?
C8 C9 C12 C11 . . . . -1.0(4) ?
C8 C9 C12 C13 . . . . 178.5(2) ?
C10 C11 C12 C9 . . . . 1.5(4) ?
C10 C11 C12 C13 . . . . -178.0(3) ?
C9 C12 C13 C14 . . . . 78.7(3) ?
C11 C12 C13 C14 . . . . -101.9(3) ?
C12 C13 C14 C20 . . . 6_655 72.0(3) ?
C16 N2 C15 C18 . . . . -0.1(4) ?
Pd1 N2 C15 C18 . . . . -170.4(2) ?
C15 N2 C16 C17 . . . . 0.6(4) ?
Pd1 N2 C16 C17 . . . . 172.0(2) ?
N2 C16 C17 C19 . . . . -1.3(5) ?
N2 C15 C18 C19 . . . . 0.3(4) ?
C16 C17 C19 C18 . . . . 1.4(4) ?
C16 C17 C19 C20 . . . . -178.2(3) ?
C15 C18 C19 C17 . . . . -0.9(4) ?
C15 C18 C19 C20 . . . . 178.6(2) ?
C17 C19 C20 C14 . . . 6 0.2(4) ?
C18 C19 C20 C14 . . . 6 -179.3(2) ?
